data_1555326
loop_
_publ_author_name
'Sabbasani, Venkata R.'
'Lee, Daesung'

_publ_section_title
;
 Oxidative Dimerization of Silylallenes via Activation of the Allenic
 C(sp(2))-H Bond Catalyzed by Copper(I) Chloride and N-Hydroxyphthalimide.
;
_journal_issue 19
_journal_name_full 'Organic letters'
_journal_page_first 4878
_journal_page_last 4881
_journal_paper_doi 10.1021/acs.orglett.5b02433
_journal_volume 17
_journal_year 2015
_chemical_formula_sum 'C13 H23 Si'
_chemical_formula_weight 207.40
_space_group_crystal_system triclinic
_space_group_IT_number 2
_space_group_name_Hall '-P 1'
_space_group_name_H-M_alt 'P -1'
_atom_sites_solution_hydrogens geom
_cell_angle_alpha 75.965(5)
_cell_angle_beta 74.110(5)
_cell_angle_gamma 74.699(5)
_cell_formula_units_Z 2
_cell_length_a 6.2702(9)
_cell_length_b 10.9550(19)
_cell_length_c 11.0880(19)
_cell_measurement_reflns_used 2418
_cell_measurement_temperature 200.(2)
_cell_measurement_theta_max 24.8329
_cell_measurement_theta_min 2.4807
_cell_volume 694.6(2)
_computing_cell_refinement 'SAINT V8.34A (Bruker AXS Inc., 2013)'
_computing_data_reduction 'SAINT V8.34A (Bruker AXS Inc., 2013)'
_computing_structure_refinement 'SHELXL-2014 (Sheldrick, 2014)'
_diffrn_ambient_temperature 200.(2)
_diffrn_detector_area_resol_mean 8.3330
_diffrn_measured_fraction_theta_full 0.994
_diffrn_measured_fraction_theta_max 0.994
_diffrn_measurement_device_type
;
Bruker SMART X2S
;
_diffrn_radiation_wavelength 0.71073
_diffrn_reflns_av_R_equivalents 0.0185
_diffrn_reflns_av_unetI/netI 0.0200
_diffrn_reflns_limit_h_max 6
_diffrn_reflns_limit_h_min -6
_diffrn_reflns_limit_k_max 12
_diffrn_reflns_limit_k_min -12
_diffrn_reflns_limit_l_max 12
_diffrn_reflns_limit_l_min -12
_diffrn_reflns_number 5612
_diffrn_reflns_theta_full 23.25
_diffrn_reflns_theta_max 23.25
_diffrn_reflns_theta_min 1.94
_exptl_absorpt_coefficient_mu 0.136
_exptl_absorpt_correction_T_max 0.97
_exptl_absorpt_correction_T_min 0.86
_exptl_absorpt_correction_type multi-scan
_exptl_absorpt_process_details 'SADABS V2014/2 (Bruker AXS Inc.)'
_exptl_crystal_colour colourless
_exptl_crystal_density_diffrn 0.992
_exptl_crystal_density_method 'not measured'
_exptl_crystal_description inddile
_exptl_crystal_F_000 230
_exptl_crystal_size_max 0.600
_exptl_crystal_size_mid 0.300
_exptl_crystal_size_min 0.200
_refine_diff_density_max 0.862
_refine_diff_density_min -0.456
_refine_ls_extinction_method none
_refine_ls_goodness_of_fit_ref 2.442
_refine_ls_hydrogen_treatment constr
_refine_ls_matrix_type full
_refine_ls_number_parameters 130
_refine_ls_number_reflns 1975
_refine_ls_number_restraints 0
_refine_ls_restrained_S_all 2.442
_refine_ls_R_factor_all 0.1155
_refine_ls_R_factor_gt 0.0964
_refine_ls_shift/su_max 0.003
_refine_ls_shift/su_mean 0.000
_refine_ls_structure_factor_coef Fsqd
_refine_ls_weighting_details 'w=1/[\s^2^(Fo^2^)+(0.1000P)^2^] where P=(Fo^2^+2Fc^2^)/3'
_refine_ls_weighting_scheme calc
_refine_ls_wR_factor_gt 0.3005
_refine_ls_wR_factor_ref 0.3182
_reflns_number_gt 1546
_reflns_number_total 1975
_reflns_threshold_expression 'I > 2\s(I)'
_cod_data_source_file ol5b02433_si_002.cif
_cod_data_source_block I
_cod_database_code 1555326

loop_
_space_group_symop_operation_xyz
'x, y, z'
'-x, -y, -z'

loop_
_atom_site_type_symbol
_atom_site_label
_atom_site_fract_x
_atom_site_fract_y
_atom_site_fract_z
_atom_site_U_iso_or_equiv
_atom_site_adp_type
_atom_site_calc_flag
_atom_site_refinement_flags_adp
_atom_site_refinement_flags_posn
_atom_site_occupancy
Si Si1 0.2793(2) 1.23900(13) 0.10809(11) 0.0852(8) Uani d . . 1
C C1 0.0479(14) 1.1846(11) 0.0766(7) 0.186(5) Uani d . . 1
H H1 0.0928 1.0919 0.0762 0.279 Uiso calc U R 1
H H19 0.0177 1.2308 -0.0065 0.279 Uiso calc U R 1
H H20 -0.0896 1.2021 0.1434 0.279 Uiso calc U R 1
C C2 0.3796(8) 1.1315(4) 0.2446(4) 0.0746(13) Uani d . . 1
C C3 0.4498(7) 1.0610(4) 0.3332(4) 0.0603(11) Uani d . . 1
C C4 0.5283(6) 0.9673(3) 0.4398(3) 0.0558(11) Uani d . . 1
C C5 0.5017(14) 1.2306(12) -0.0373(7) 0.178(4) Uani d . . 1
H H4 0.6337 1.2557 -0.027 0.267 Uiso calc U R 1
H H3 0.4451 1.2892 -0.1092 0.267 Uiso calc U R 1
H H2 0.5457 1.1424 -0.0537 0.267 Uiso calc U R 1
C C6 0.7886(7) 0.9190(4) 0.3960(4) 0.0710(13) Uani d . . 1
H H17 0.8595 0.9948 0.3721 0.085 Uiso calc U R 1
H H18 0.8443 0.8629 0.4705 0.085 Uiso calc U R 1
C C7 0.8746(9) 0.8460(6) 0.2863(4) 0.1002(18) Uani d . . 1
H H16 1.0054 0.8792 0.2275 0.12 Uiso calc U R 1
H H15 0.7535 0.8652 0.2387 0.12 Uiso calc U R 1
C C8 0.9480(10) 0.6993(6) 0.3225(6) 0.111(2) Uani d . . 1
H H6 1.0675 0.6805 0.3711 0.133 Uiso calc U R 1
H H5 1.0176 0.6645 0.2429 0.133 Uiso calc U R 1
C C9 0.7595(17) 0.6245(6) 0.4027(7) 0.147(3) Uani d . . 1
H H14 0.6357 0.648 0.3565 0.176 Uiso calc U R 1
H H7 0.8245 0.5314 0.4049 0.176 Uiso calc U R 1
C C10 0.6578(13) 0.6435(6) 0.5350(7) 0.119(2) Uani d . . 1
H H12 0.7625 0.6771 0.5647 0.143 Uiso calc U R 1
H H13 0.6418 0.5589 0.5899 0.143 Uiso calc U R 1
C C11 0.4265(11) 0.7354(6) 0.5522(6) 0.1059(18) Uani d . . 1
H H11 0.3129 0.6883 0.5504 0.127 Uiso calc U R 1
H H10 0.3888 0.7566 0.6385 0.127 Uiso calc U R 1
C C12 0.3972(7) 0.8575(4) 0.4603(5) 0.0804(14) Uani d . . 1
H H9 0.2339 0.8982 0.4812 0.096 Uiso calc U R 1
H H8 0.4271 0.8335 0.3757 0.096 Uiso calc U R 1
C C13 0.195(5) 1.3977(9) 0.1401(15) 0.387(15) Uani d . . 1
H H13A 0.2713 1.404 0.204 0.581 Uiso calc U R 1
H H13B 0.0305 1.4183 0.1727 0.581 Uiso calc U R 1
H H13C 0.2375 1.4585 0.0614 0.581 Uiso calc U R 1

loop_
_atom_site_aniso_label
_atom_site_aniso_U_11
_atom_site_aniso_U_22
_atom_site_aniso_U_33
_atom_site_aniso_U_12
_atom_site_aniso_U_13
_atom_site_aniso_U_23
Si1 0.0964(12) 0.0887(12) 0.0586(10) 0.0023(8) -0.0376(8) 0.0077(7)
C1 0.126(6) 0.323(13) 0.107(5) -0.093(7) -0.061(5) 0.055(7)
C2 0.081(3) 0.073(3) 0.066(3) -0.001(2) -0.034(2) -0.001(2)
C3 0.061(2) 0.062(2) 0.056(2) -0.0083(19) -0.0265(19) 0.000(2)
C4 0.047(2) 0.058(2) 0.057(2) -0.0100(18) -0.0210(17) 0.0086(18)
C5 0.120(6) 0.311(12) 0.084(4) -0.064(7) -0.028(4) 0.024(6)
C6 0.049(2) 0.080(3) 0.065(3) -0.005(2) -0.0110(19) 0.010(2)
C7 0.086(3) 0.119(4) 0.060(3) 0.007(3) 0.003(2) -0.003(3)
C8 0.114(5) 0.104(4) 0.083(4) 0.027(4) -0.010(3) -0.027(3)
C9 0.240(9) 0.072(3) 0.091(4) 0.004(5) -0.018(5) -0.009(3)
C10 0.132(5) 0.083(4) 0.120(5) -0.004(4) -0.033(4) 0.008(3)
C11 0.118(5) 0.100(4) 0.100(4) -0.043(4) -0.020(3) -0.003(3)
C12 0.054(3) 0.069(3) 0.105(4) -0.009(2) -0.019(2) 0.005(2)
C13 0.83(4) 0.108(7) 0.219(13) 0.120(13) -0.32(2) -0.031(7)

loop_
_atom_type_symbol
_atom_type_description
_atom_type_scat_dispersion_real
_atom_type_scat_dispersion_imag
_atom_type_scat_source
C C 0.0033 0.0016 'International Tables Vol C Tables 4.2.6.8 and 6.1.1.4'
H H 0.0000 0.0000 'International Tables Vol C Tables 4.2.6.8 and 6.1.1.4'
Si Si 0.0817 0.0704 'International Tables Vol C Tables 4.2.6.8 and 6.1.1.4'

loop_
_geom_angle_atom_site_label_1
_geom_angle_atom_site_label_2
_geom_angle_atom_site_label_3
_geom_angle_site_symmetry_3
_geom_angle
C13 Si1 C5 . 110.6(9)
C13 Si1 C2 . 108.1(3)
C5 Si1 C2 . 110.7(3)
C13 Si1 C1 . 112.8(9)
C5 Si1 C1 . 104.5(4)
C2 Si1 C1 . 110.2(3)
Si1 C1 H1 . 109.5
Si1 C1 H19 . 109.5
H1 C1 H19 . 109.5
Si1 C1 H20 . 109.5
H1 C1 H20 . 109.5
H19 C1 H20 . 109.5
C3 C2 Si1 . 178.7(4)
C2 C3 C4 . 175.6(4)
C3 C4 C6 . 107.7(3)
C3 C4 C12 . 103.3(3)
C6 C4 C12 . 111.6(3)
C3 C4 C4 2_676 110.0(4)
C6 C4 C4 2_676 110.5(4)
C12 C4 C4 2_676 113.4(4)
Si1 C5 H4 . 109.5
Si1 C5 H3 . 109.5
H4 C5 H3 . 109.5
Si1 C5 H2 . 109.5
H4 C5 H2 . 109.5
H3 C5 H2 . 109.5
C7 C6 C4 . 118.0(4)
C7 C6 H17 . 107.8
C4 C6 H17 . 107.8
C7 C6 H18 . 107.8
C4 C6 H18 . 107.8
H17 C6 H18 . 107.1
C6 C7 C8 . 116.0(4)
C6 C7 H16 . 108.3
C8 C7 H16 . 108.3
C6 C7 H15 . 108.3
C8 C7 H15 . 108.3
H16 C7 H15 . 107.4
C7 C8 C9 . 117.0(5)
C7 C8 H6 . 108.0
C9 C8 H6 . 108.0
C7 C8 H5 . 108.0
C9 C8 H5 . 108.0
H6 C8 H5 . 107.3
C10 C9 C8 . 118.1(7)
C10 C9 H14 . 107.8
C8 C9 H14 . 107.8
C10 C9 H7 . 107.8
C8 C9 H7 . 107.8
H14 C9 H7 . 107.1
C9 C10 C11 . 114.1(6)
C9 C10 H12 . 108.7
C11 C10 H12 . 108.7
C9 C10 H13 . 108.7
C11 C10 H13 . 108.7
H12 C10 H13 . 107.6
C12 C11 C10 . 118.3(5)
C12 C11 H11 . 107.7
C10 C11 H11 . 107.7
C12 C11 H10 . 107.7
C10 C11 H10 . 107.7
H11 C11 H10 . 107.1
C11 C12 C4 . 125.2(4)
C11 C12 H9 . 106.0
C4 C12 H9 . 106.0
C11 C12 H8 . 106.0
C4 C12 H8 . 106.0
H9 C12 H8 . 106.3
Si1 C13 H13A . 109.5
Si1 C13 H13B . 109.5
H13A C13 H13B . 109.5
Si1 C13 H13C . 109.5
H13A C13 H13C . 109.5
H13B C13 H13C . 109.5

loop_
_geom_bond_atom_site_label_1
_geom_bond_atom_site_label_2
_geom_bond_site_symmetry_2
_geom_bond_distance
Si1 C13 . 1.772(10)
Si1 C5 . 1.823(8)
Si1 C2 . 1.827(4)
Si1 C1 . 1.849(7)
C1 H1 . 0.98
C1 H19 . 0.98
C1 H20 . 0.98
C2 C3 . 1.202(5)
C3 C4 . 1.469(5)
C4 C6 . 1.554(6)
C4 C12 . 1.568(6)
C4 C4 2_676 1.579(8)
C5 H4 . 0.98
C5 H3 . 0.98
C5 H2 . 0.98
C6 C7 . 1.516(7)
C6 H17 . 0.99
C6 H18 . 0.99
C7 C8 . 1.534(8)
C7 H16 . 0.99
C7 H15 . 0.99
C8 C9 . 1.562(11)
C8 H6 . 0.99
C8 H5 . 0.99
C9 C10 . 1.472(9)
C9 H14 . 0.99
C9 H7 . 0.99
C10 C11 . 1.525(9)
C10 H12 . 0.99
C10 H13 . 0.99
C11 C12 . 1.475(7)
C11 H11 . 0.99
C11 H10 . 0.99
C12 H9 . 0.99
C12 H8 . 0.99
C13 H13A . 0.98
C13 H13B . 0.98
C13 H13C . 0.98

loop_
_geom_torsion_atom_site_label_1
_geom_torsion_atom_site_label_2
_geom_torsion_atom_site_label_3
_geom_torsion_atom_site_label_4
_geom_torsion_site_symmetry_1
_geom_torsion
C3 C4 C6 C7 . -63.5(5)
C12 C4 C6 C7 . 49.2(5)
C4 C4 C6 C7 2_676 176.3(4)
C4 C6 C7 C8 . -102.6(5)
C6 C7 C8 C9 . 64.8(8)
C7 C8 C9 C10 . -68.1(9)
C8 C9 C10 C11 . 100.9(8)
C9 C10 C11 C12 . -45.3(9)
C10 C11 C12 C4 . -62.8(8)
C3 C4 C12 C11 . 176.1(5)
C6 C4 C12 C11 . 60.6(6)
C4 C4 C12 C11 2_676 -64.9(6)
